data_2021171
loop_
_publ_author_name
'Traven, Katja'
'Turel, Iztok'
'Koziskova, Julia'
'Bu\<cinsk\'y, Luk\'a\<c'
'Ko\<z\'i\<sek, Jozef'

_publ_section_title
;
 Concomitant polymorphism in an organometallic ruthenium(II) complex with
 an <i>N</i>,<i>N</i>'-donor ligand
;
_journal_coeditor_code YF3137
_journal_issue 6
_journal_name_full 'Acta Crystallographica Section C'
_journal_page_first 683
_journal_page_last 689
_journal_paper_doi 10.1107/S2053229618006654
_journal_volume 74
_journal_year 2018
_chemical_formula_iupac '[Ru Cl (C10 H14) (C14 H12 N2 O4)] P F6'
_chemical_formula_moiety 'C24 H26 Cl N2 O4 Ru +, F6 P -'
_chemical_formula_sum 'C24 H26 Cl F6 N2 O4 P Ru'
_chemical_formula_weight 687.96
_chemical_name_systematic
;Chlorido(\h^6^-cymene)(dimethyl
2,2'-bypyridine-4,5-dicarboxylate-\k^2^<i>N</i>,<i>N</i>')ruthenium(II)hexafluoridophosphate
;
_space_group_crystal_system monoclinic
_space_group_IT_number 14
_space_group_name_Hall '-P 2yn'
_space_group_name_H-M_alt 'P 1 21/n 1'
_symmetry_space_group_name_Hall '-P 2yn'
_symmetry_space_group_name_H-M 'P 1 21/n 1'
_atom_sites_solution_hydrogens geom
_audit_creation_method
;
Olex2 1.2
(compiled 2017.03.28 svn.r3405 for OlexSys, GUI svn.r5335)
;
_cell_angle_alpha 90
_cell_angle_beta 99.550(2)
_cell_angle_gamma 90
_cell_formula_units_Z 4
_cell_length_a 11.4706(3)
_cell_length_b 16.9700(4)
_cell_length_c 13.9242(4)
_cell_measurement_reflns_used 941262
_cell_measurement_temperature 100(2)
_cell_measurement_theta_max 40.19
_cell_measurement_theta_min 1.89
_cell_volume 2672.87(12)
_computing_cell_refinement
;
X-AREA (Stoe & Cie, 2002)
;
_computing_data_collection
;
X-AREA (Stoe & Cie, 2002)
;
_computing_data_reduction
;
X-RED (Stoe & Cie, 2002)
;
_computing_molecular_graphics
;
OLEX2 (Dolomanov <i>et al.</i>,  2009) and DIAMOND (Bergerhoff <i>et
al.</i>, 1996)
;
_computing_publication_material
;
OLEX2 (Dolomanov <i>et al.</i>,  2009)
;
_computing_structure_refinement
;
SHELXL2017 (Sheldrick, 2015b)
;
_computing_structure_solution
;
SHELXT (Sheldrick, 2015a)
;
_diffrn_ambient_temperature 100.0
_diffrn_measured_fraction_theta_full 0.999
_diffrn_measured_fraction_theta_max 0.999
_diffrn_measurement_device_type 'Stoe StadiVari'
_diffrn_measurement_method 'rotation method'
_diffrn_radiation_type AgK\a
_diffrn_radiation_wavelength 0.56083
_diffrn_reflns_av_R_equivalents 0.0226
_diffrn_reflns_limit_h_max 14
_diffrn_reflns_limit_h_min -14
_diffrn_reflns_limit_k_max 21
_diffrn_reflns_limit_k_min -21
_diffrn_reflns_limit_l_max 17
_diffrn_reflns_limit_l_min -17
_diffrn_reflns_number 88420
_diffrn_reflns_theta_full 20.517
_diffrn_reflns_theta_max 20.517
_diffrn_reflns_theta_min 1.932
_diffrn_standards_decay_% 0
_diffrn_standards_interval_count none
_diffrn_standards_interval_time none
_diffrn_standards_number none
_exptl_absorpt_coefficient_mu 0.438
_exptl_absorpt_correction_T_max 0.948
_exptl_absorpt_correction_T_min 0.927
_exptl_absorpt_correction_type integration
_exptl_absorpt_process_details
;
(X-AREA; Stoe & Cie, 2002)
;
_exptl_crystal_colour orange
_exptl_crystal_density_diffrn 1.710
_exptl_crystal_density_method none
_exptl_crystal_description rod
_exptl_crystal_F_000 1384
_exptl_crystal_size_max 0.179
_exptl_crystal_size_mid 0.145
_exptl_crystal_size_min 0.122
_refine_diff_density_max 0.795
_refine_diff_density_min -0.414
_refine_ls_extinction_method none
_refine_ls_goodness_of_fit_ref 1.049
_refine_ls_hydrogen_treatment constr
_refine_ls_matrix_type full
_refine_ls_number_parameters 420
_refine_ls_number_reflns 5467
_refine_ls_number_restraints 561
_refine_ls_restrained_S_all 1.015
_refine_ls_R_factor_all 0.0273
_refine_ls_R_factor_gt 0.0229
_refine_ls_shift/su_max 0.005
_refine_ls_shift/su_mean 0.000
_refine_ls_structure_factor_coef Fsqd
_refine_ls_weighting_details 'w=1/[\s^2^(Fo^2^)+(0.0256P)^2^+2.7584P] where P=(Fo^2^+2Fc^2^)/3'
_refine_ls_weighting_scheme calc
_refine_ls_wR_factor_gt 0.0551
_refine_ls_wR_factor_ref 0.0584
_reflns_number_gt 5016
_reflns_number_total 5467
_reflns_threshold_expression 'I > 2\s(I)'
_cod_data_source_file yf3137sup1.cif
_cod_data_source_block B
_cod_database_code 2021171
_shelx_space_group_comment
;
The symmetry employed for this shelxl refinement is uniquely defined
by the following loop, which should always be used as a source of
symmetry information in preference to the above space-group names.
They are only intended as comments.
;

loop_
_space_group_symop_operation_xyz
'x, y, z'
'-x+1/2, y+1/2, -z+1/2'
'-x, -y, -z'
'x-1/2, -y-1/2, z-1/2'

loop_
_atom_site_type_symbol
_atom_site_label
_atom_site_fract_x
_atom_site_fract_y
_atom_site_fract_z
_atom_site_U_iso_or_equiv
_atom_site_adp_type
_atom_site_calc_flag
_atom_site_occupancy
_atom_site_disorder_assembly
_atom_site_disorder_group
Ru Ru1 0.69396(2) 0.68662(2) 0.62562(2) 0.01256(5) Uani d 1 . .
Cl Cl1 0.75634(4) 0.55232(3) 0.64174(3) 0.02048(10) Uani d 1 . .
P P1 0.1655(2) 0.76656(12) 0.51539(16) 0.0221(4) Uani d 0.6 A 1
O O4 0.17020(11) 0.51981(9) 0.74333(10) 0.0269(3) Uani d 1 . .
O O1 0.38778(12) 0.53253(8) 0.88365(9) 0.0226(3) Uani d 1 . .
O O3 0.15646(11) 0.48712(8) 0.58581(10) 0.0232(3) Uani d 1 . .
N N1 0.52931(12) 0.64150(8) 0.64119(10) 0.0141(3) Uani d 1 . .
O O2 0.30130(12) 0.65207(8) 0.86854(9) 0.0254(3) Uani d 1 . .
N N2 0.61952(12) 0.65576(9) 0.48363(10) 0.0151(3) Uani d 1 . .
C C9 0.46191(14) 0.61054(10) 0.56093(12) 0.0132(3) Uani d 1 . .
C C15 0.66514(15) 0.81414(10) 0.64136(13) 0.0162(3) Uani d 1 . .
C C5 0.45479(16) 0.59763(10) 0.37893(12) 0.0174(3) Uani d 1 . .
H H5 0.378631 0.574126 0.371046 0.021 Uiso calc 1 . .
C C10 0.51150(14) 0.62094(10) 0.47074(12) 0.0140(3) Uani d 1 . .
C C8 0.67286(16) 0.66681(11) 0.40535(13) 0.0194(4) Uani d 1 . .
H H8 0.748675 0.690875 0.414391 0.023 Uiso calc 1 . .
C C4 0.35622(14) 0.57151(10) 0.56594(12) 0.0141(3) Uani d 1 . .
H H4 0.310924 0.549318 0.509061 0.017 Uiso calc 1 . .
C C17 0.79107(16) 0.73186(11) 0.76477(13) 0.0194(4) Uani d 1 . .
H H17 0.803795 0.708791 0.827807 0.023 Uiso calc 1 . .
C C1 0.49199(15) 0.63552(10) 0.72760(12) 0.0163(3) Uani d 1 . .
H H1 0.539695 0.656852 0.783891 0.020 Uiso calc 1 . .
C C3 0.31794(14) 0.56546(10) 0.65531(12) 0.0147(3) Uani d 1 . .
C C16 0.68981(16) 0.77809(10) 0.73494(13) 0.0180(3) Uani d 1 . .
H H16 0.635715 0.785593 0.778923 0.022 Uiso calc 1 . .
C C18 0.87455(15) 0.71932(11) 0.70142(14) 0.0207(4) Uani d 1 . .
C C2 0.38628(15) 0.59927(10) 0.73710(12) 0.0155(3) Uani d 1 . .
C C23 0.50805(18) 0.86144(12) 0.50289(15) 0.0284(4) Uani d 1 . .
H H23A 0.565408 0.887804 0.468892 0.043 Uiso calc 1 . .
H H23B 0.432255 0.889308 0.489492 0.043 Uiso calc 1 . .
H H23C 0.497222 0.806898 0.480029 0.043 Uiso calc 1 . .
C C6 0.51075(17) 0.60910(11) 0.29925(13) 0.0205(4) Uani d 1 . .
H H6 0.473787 0.592958 0.236178 0.025 Uiso calc 1 . .
C C7 0.62148(17) 0.64447(11) 0.31245(13) 0.0212(4) Uani d 1 . .
H H7 0.661150 0.653133 0.258672 0.025 Uiso calc 1 . .
C C19 0.85261(15) 0.75428(11) 0.60807(14) 0.0201(4) Uani d 1 . .
H H19 0.907541 0.747211 0.564689 0.024 Uiso calc 1 . .
C C21 0.55365(16) 0.86194(11) 0.61237(14) 0.0205(4) Uani d 1 . .
H H21 0.490931 0.838197 0.645325 0.025 Uiso calc 1 . .
C C11 0.35108(15) 0.59837(11) 0.83671(12) 0.0172(3) Uani d 1 . .
C C20 0.74866(16) 0.80009(10) 0.57850(13) 0.0179(3) Uani d 1 . .
H H20 0.734796 0.821888 0.514780 0.022 Uiso calc 1 . .
C C13 0.20671(14) 0.52238(10) 0.66742(13) 0.0171(3) Uani d 1 . .
C C22 0.57498(19) 0.94615(12) 0.65060(17) 0.0306(5) Uani d 1 . .
H H22A 0.603588 0.944795 0.720925 0.046 Uiso calc 1 . .
H H22B 0.500838 0.975927 0.637583 0.046 Uiso calc 1 . .
H H22C 0.634190 0.971653 0.617776 0.046 Uiso calc 1 . .
C C12 0.35119(19) 0.52333(13) 0.97799(14) 0.0296(4) Uani d 1 . .
H H12A 0.264759 0.525610 0.970111 0.044 Uiso calc 1 . .
H H12B 0.385342 0.565802 1.021435 0.044 Uiso calc 1 . .
H H12C 0.378785 0.472350 1.006077 0.044 Uiso calc 1 . .
C C14 0.05311(17) 0.43939(13) 0.59413(16) 0.0299(5) Uani d 1 . .
H H14A 0.028180 0.410560 0.533200 0.045 Uiso calc 1 . .
H H14B -0.011348 0.473653 0.606953 0.045 Uiso calc 1 . .
H H14C 0.072946 0.401848 0.647827 0.045 Uiso calc 1 . .
C C24 0.97821(16) 0.66570(12) 0.73146(16) 0.0282(4) Uani d 1 . .
H H24A 0.957177 0.625317 0.775909 0.042 Uiso calc 1 . .
H H24B 1.045444 0.696444 0.764449 0.042 Uiso calc 1 . .
H H24C 0.999714 0.640314 0.673643 0.042 Uiso calc 1 . .
F F1 0.0875(8) 0.8272(6) 0.5641(8) 0.0446(14) Uani d 0.6 A 1
F F2 0.1808(9) 0.8373(5) 0.4446(6) 0.047(2) Uani d 0.6 A 1
F F5 0.0504(3) 0.7519(2) 0.4364(2) 0.0322(8) Uani d 0.6 A 1
F F6 0.2392(3) 0.70915(17) 0.4574(2) 0.0384(7) Uani d 0.6 A 1
F F4 0.1294(2) 0.69421(16) 0.57644(19) 0.0355(6) Uani d 0.6 A 1
F F3A 0.2686(3) 0.8434(3) 0.5904(3) 0.0545(11) Uani d 0.4 B 2
F F6A 0.2795(4) 0.7395(3) 0.4914(3) 0.0426(11) Uani d 0.4 B 2
F F4A 0.1789(8) 0.7293(3) 0.6176(4) 0.106(3) Uani d 0.4 B 2
F F5A 0.0812(6) 0.7322(4) 0.4642(6) 0.093(3) Uani d 0.4 B 2
F F3 0.2796(2) 0.7804(2) 0.59465(17) 0.0549(8) Uani d 0.6 A 1
P P1A 0.1760(3) 0.78689(19) 0.5282(3) 0.0234(7) Uani d 0.4 B 2
F F2A 0.1982(13) 0.8474(7) 0.4471(9) 0.0359(17) Uani d 0.4 B 2
F F1A 0.0790(9) 0.8319(9) 0.5763(10) 0.0269(15) Uani d 0.4 B 2

loop_
_atom_site_aniso_label
_atom_site_aniso_U_11
_atom_site_aniso_U_22
_atom_site_aniso_U_33
_atom_site_aniso_U_12
_atom_site_aniso_U_13
_atom_site_aniso_U_23
Ru1 0.01265(8) 0.01407(9) 0.01132(8) -0.00220(6) 0.00299(6) -0.00002(6)
Cl1 0.0212(2) 0.0158(2) 0.0226(2) 0.00044(16) -0.00192(16) -0.00102(16)
P1 0.0193(6) 0.0304(11) 0.0170(6) 0.0011(6) 0.0039(4) 0.0050(7)
O4 0.0208(6) 0.0378(8) 0.0243(7) -0.0078(6) 0.0101(5) -0.0016(6)
O1 0.0271(7) 0.0253(7) 0.0180(6) 0.0060(5) 0.0114(5) 0.0051(5)
O3 0.0175(6) 0.0273(7) 0.0254(7) -0.0093(5) 0.0054(5) -0.0044(6)
N1 0.0147(7) 0.0150(7) 0.0129(7) -0.0006(5) 0.0031(5) 0.0002(5)
O2 0.0363(8) 0.0225(7) 0.0206(7) 0.0044(6) 0.0142(6) -0.0006(5)
N2 0.0173(7) 0.0148(7) 0.0137(7) 0.0006(5) 0.0039(5) 0.0009(5)
C9 0.0152(8) 0.0109(8) 0.0134(8) 0.0027(6) 0.0022(6) 0.0001(6)
C15 0.0177(8) 0.0125(8) 0.0185(8) -0.0038(6) 0.0035(6) -0.0017(6)
C5 0.0205(8) 0.0160(8) 0.0150(8) 0.0006(7) 0.0009(6) 0.0010(7)
C10 0.0170(8) 0.0110(8) 0.0138(8) 0.0023(6) 0.0024(6) 0.0014(6)
C8 0.0198(8) 0.0228(9) 0.0168(8) 0.0015(7) 0.0065(7) 0.0023(7)
C4 0.0146(7) 0.0123(8) 0.0148(8) 0.0009(6) 0.0009(6) -0.0008(6)
C17 0.0209(8) 0.0199(9) 0.0157(8) -0.0069(7) -0.0015(7) -0.0018(7)
C1 0.0172(8) 0.0183(9) 0.0139(8) -0.0025(6) 0.0036(6) -0.0017(7)
C3 0.0133(7) 0.0129(8) 0.0181(8) 0.0021(6) 0.0034(6) 0.0003(6)
C16 0.0207(8) 0.0168(9) 0.0171(8) -0.0058(7) 0.0049(7) -0.0053(7)
C18 0.0150(8) 0.0191(9) 0.0263(9) -0.0059(7) -0.0015(7) -0.0022(7)
C2 0.0164(8) 0.0160(8) 0.0151(8) 0.0014(6) 0.0057(6) 0.0009(6)
C23 0.0290(10) 0.0262(10) 0.0274(10) 0.0055(8) -0.0026(8) 0.0012(8)
C6 0.0286(9) 0.0196(9) 0.0125(8) 0.0047(7) 0.0010(7) 0.0001(7)
C7 0.0278(9) 0.0230(9) 0.0143(8) 0.0051(7) 0.0079(7) 0.0039(7)
C19 0.0161(8) 0.0197(9) 0.0262(9) -0.0070(7) 0.0084(7) -0.0018(7)
C21 0.0192(8) 0.0184(9) 0.0244(9) 0.0004(7) 0.0048(7) 0.0006(7)
C11 0.0150(8) 0.0223(9) 0.0150(8) -0.0038(7) 0.0043(6) -0.0006(7)
C20 0.0200(8) 0.0165(8) 0.0181(8) -0.0058(7) 0.0054(7) 0.0016(7)
C13 0.0129(8) 0.0172(9) 0.0214(9) 0.0015(6) 0.0033(6) 0.0006(7)
C22 0.0317(11) 0.0206(10) 0.0396(12) 0.0047(8) 0.0060(9) -0.0069(9)
C12 0.0377(11) 0.0334(11) 0.0214(10) 0.0083(9) 0.0161(8) 0.0100(8)
C14 0.0206(9) 0.0323(11) 0.0372(11) -0.0131(8) 0.0062(8) -0.0044(9)
C24 0.0167(9) 0.0276(10) 0.0372(11) -0.0011(8) -0.0043(8) 0.0002(9)
F1 0.057(3) 0.044(3) 0.043(3) -0.0207(19) 0.039(2) -0.0214(19)
F2 0.084(6) 0.031(3) 0.035(2) -0.004(3) 0.034(2) 0.0034(18)
F5 0.0330(15) 0.0394(16) 0.0204(10) 0.0031(11) -0.0065(10) -0.0021(10)
F6 0.0491(17) 0.0390(17) 0.0327(16) 0.0267(13) 0.0232(13) 0.0184(11)
F4 0.0321(12) 0.0445(16) 0.0329(13) 0.0091(10) 0.0144(10) 0.0193(11)
F3A 0.0196(16) 0.097(3) 0.044(2) -0.004(2) -0.0015(14) -0.031(2)
F6A 0.053(3) 0.044(3) 0.037(3) 0.028(2) 0.024(2) 0.0148(18)
F4A 0.203(8) 0.063(4) 0.082(4) 0.070(4) 0.108(5) 0.050(3)
F5A 0.065(4) 0.076(5) 0.153(7) -0.045(4) 0.060(4) -0.084(5)
F3 0.0246(12) 0.104(2) 0.0325(13) -0.0192(14) -0.0051(9) 0.0033(16)
P1A 0.0250(11) 0.0230(14) 0.0257(12) 0.0016(9) 0.0149(8) 0.0030(9)
F2A 0.039(3) 0.023(3) 0.056(4) -0.014(2) 0.038(2) -0.002(2)
F1A 0.025(3) 0.038(3) 0.024(3) -0.009(2) 0.020(2) -0.020(2)

loop_
_atom_type_symbol
_atom_type_description
_atom_type_scat_dispersion_real
_atom_type_scat_dispersion_imag
_atom_type_scat_source
C C 0.0015 0.0009 'International Tables Vol C Tables 4.2.6.8 and 6.1.1.4'
H H 0.0000 0.0000 'International Tables Vol C Tables 4.2.6.8 and 6.1.1.4'
Cl Cl 0.0998 0.0984 'International Tables Vol C Tables 4.2.6.8 and 6.1.1.4'
F F 0.0096 0.0061 'International Tables Vol C Tables 4.2.6.8 and 6.1.1.4'
N N 0.0030 0.0019 'International Tables Vol C Tables 4.2.6.8 and 6.1.1.4'
O O 0.0056 0.0036 'International Tables Vol C Tables 4.2.6.8 and 6.1.1.4'
P P 0.0667 0.0580 'International Tables Vol C Tables 4.2.6.8 and 6.1.1.4'
Ru Ru -5.3630 3.6506 'International Tables Vol C Tables 4.2.6.8 and 6.1.1.4'

loop_
_geom_angle_atom_site_label_1
_geom_angle_atom_site_label_2
_geom_angle_atom_site_label_3
_geom_angle
N1 Ru1 Cl1 84.38(4)
N1 Ru1 N2 76.75(5)
N1 Ru1 C15 101.36(6)
N1 Ru1 C17 111.77(6)
N1 Ru1 C16 93.66(6)
N1 Ru1 C18 145.93(6)
N1 Ru1 C19 170.06(6)
N1 Ru1 C20 132.33(6)
N2 Ru1 Cl1 85.34(4)
N2 Ru1 C15 107.21(6)
N2 Ru1 C17 170.83(6)
N2 Ru1 C16 141.95(6)
N2 Ru1 C18 135.40(6)
N2 Ru1 C19 103.99(6)
N2 Ru1 C20 91.70(6)
C15 Ru1 Cl1 167.04(5)
C15 Ru1 C17 68.50(7)
C15 Ru1 C18 81.47(7)
C17 Ru1 Cl1 98.61(5)
C17 Ru1 C18 37.34(7)
C16 Ru1 Cl1 130.90(5)
C16 Ru1 C15 37.91(7)
C16 Ru1 C17 37.39(7)
C16 Ru1 C18 67.61(7)
C16 Ru1 C19 79.64(7)
C18 Ru1 Cl1 87.29(5)
C19 Ru1 Cl1 105.55(5)
C19 Ru1 C15 68.85(7)
C19 Ru1 C17 67.01(7)
C19 Ru1 C18 37.16(7)
C20 Ru1 Cl1 141.39(5)
C20 Ru1 C15 37.97(6)
C20 Ru1 C17 80.03(7)
C20 Ru1 C16 67.58(7)
C20 Ru1 C18 68.21(7)
C20 Ru1 C19 38.16(7)
F1 P1 F5 86.3(5)
F1 P1 F6 174.9(5)
F2 P1 F1 84.5(6)
F2 P1 F5 81.5(4)
F2 P1 F6 91.4(4)
F2 P1 F4 170.7(4)
F2 P1 F3 99.0(4)
F5 P1 F6 90.2(2)
F4 P1 F1 93.2(5)
F4 P1 F5 89.39(18)
F4 P1 F6 90.36(18)
F3 P1 F1 93.7(4)
F3 P1 F5 179.4(3)
F3 P1 F6 89.9(2)
F3 P1 F4 90.03(18)
C11 O1 C12 114.86(14)
C13 O3 C14 115.21(15)
C9 N1 Ru1 117.38(11)
C1 N1 Ru1 123.31(11)
C1 N1 C9 119.04(14)
C10 N2 Ru1 117.10(11)
C8 N2 Ru1 124.18(12)
C8 N2 C10 118.70(15)
N1 C9 C10 114.12(14)
N1 C9 C4 121.67(15)
C4 C9 C10 124.20(15)
C16 C15 Ru1 70.08(10)
C16 C15 C21 120.36(16)
C21 C15 Ru1 129.35(12)
C20 C15 Ru1 69.30(10)
C20 C15 C16 116.06(16)
C20 C15 C21 123.54(16)
C10 C5 H5 120.4
C6 C5 H5 120.4
C6 C5 C10 119.19(16)
N2 C10 C9 114.37(14)
N2 C10 C5 121.48(15)
C5 C10 C9 124.14(15)
N2 C8 H8 118.7
N2 C8 C7 122.54(17)
C7 C8 H8 118.7
C9 C4 H4 120.4
C3 C4 C9 119.11(15)
C3 C4 H4 120.4
Ru1 C17 H17 130.2
C16 C17 Ru1 70.30(10)
C16 C17 H17 119.7
C16 C17 C18 120.57(16)
C18 C17 Ru1 72.36(10)
C18 C17 H17 119.7
N1 C1 H1 118.9
N1 C1 C2 122.14(16)
C2 C1 H1 118.9
C4 C3 C2 118.84(15)
C4 C3 C13 122.40(15)
C2 C3 C13 118.74(15)
Ru1 C16 H16 129.6
C15 C16 Ru1 72.01(10)
C15 C16 H16 118.7
C17 C16 Ru1 72.32(10)
C17 C16 C15 122.60(16)
C17 C16 H16 118.7
C17 C18 Ru1 70.30(10)
C17 C18 C24 120.13(17)
C19 C18 Ru1 70.12(10)
C19 C18 C17 118.20(16)
C19 C18 C24 121.53(18)
C24 C18 Ru1 127.66(13)
C1 C2 C3 119.14(15)
C1 C2 C11 117.69(15)
C3 C2 C11 123.17(15)
H23A C23 H23B 109.5
H23A C23 H23C 109.5
H23B C23 H23C 109.5
C21 C23 H23A 109.5
C21 C23 H23B 109.5
C21 C23 H23C 109.5
C5 C6 H6 120.3
C5 C6 C7 119.33(16)
C7 C6 H6 120.3
C8 C7 C6 118.74(16)
C8 C7 H7 120.6
C6 C7 H7 120.6
Ru1 C19 H19 130.8
C18 C19 Ru1 72.72(10)
C18 C19 H19 119.8
C18 C19 C20 120.49(16)
C20 C19 Ru1 69.45(10)
C20 C19 H19 119.8
C15 C21 C23 113.45(16)
C15 C21 H21 107.6
C15 C21 C22 109.20(15)
C23 C21 H21 107.6
C23 C21 C22 111.15(17)
C22 C21 H21 107.6
O1 C11 C2 110.49(15)
O2 C11 O1 126.13(16)
O2 C11 C2 123.31(16)
Ru1 C20 H20 128.2
C15 C20 Ru1 72.73(10)
C15 C20 C19 122.05(16)
C15 C20 H20 119.0
C19 C20 Ru1 72.39(10)
C19 C20 H20 119.0
O4 C13 O3 124.87(16)
O4 C13 C3 122.86(16)
O3 C13 C3 112.27(15)
C21 C22 H22A 109.5
C21 C22 H22B 109.5
C21 C22 H22C 109.5
H22A C22 H22B 109.5
H22A C22 H22C 109.5
H22B C22 H22C 109.5
O1 C12 H12A 109.5
O1 C12 H12B 109.5
O1 C12 H12C 109.5
H12A C12 H12B 109.5
H12A C12 H12C 109.5
H12B C12 H12C 109.5
O3 C14 H14A 109.5
O3 C14 H14B 109.5
O3 C14 H14C 109.5
H14A C14 H14B 109.5
H14A C14 H14C 109.5
H14B C14 H14C 109.5
C18 C24 H24A 109.5
C18 C24 H24B 109.5
C18 C24 H24C 109.5
H24A C24 H24B 109.5
H24A C24 H24C 109.5
H24B C24 H24C 109.5
F3A P1A F6A 90.8(3)
F3A P1A F5A 178.4(5)
F3A P1A F2A 79.8(6)
F3A P1A F1A 86.1(5)
F4A P1A F3A 91.1(4)
F4A P1A F6A 91.2(3)
F4A P1A F5A 90.3(5)
F4A P1A F2A 169.2(7)
F4A P1A F1A 83.7(7)
F5A P1A F6A 90.1(4)
F2A P1A F6A 83.1(6)
F2A P1A F5A 98.9(7)
F2A P1A F1A 101.3(9)
F1A P1A F6A 174.0(6)
F1A P1A F5A 93.2(6)

loop_
_geom_bond_atom_site_label_1
_geom_bond_atom_site_label_2
_geom_bond_distance
Ru1 Cl1 2.3881(5)
Ru1 N1 2.0823(14)
Ru1 N2 2.0862(14)
Ru1 C15 2.2056(17)
Ru1 C17 2.2063(17)
Ru1 C16 2.1801(17)
Ru1 C18 2.2332(17)
Ru1 C19 2.1995(17)
Ru1 C20 2.1607(17)
P1 F1 1.588(3)
P1 F2 1.581(3)
P1 F5 1.591(2)
P1 F6 1.595(2)
P1 F4 1.587(2)
P1 F3 1.583(2)
O4 C13 1.201(2)
O1 C11 1.327(2)
O1 C12 1.452(2)
O3 C13 1.328(2)
O3 C14 1.456(2)
N1 C9 1.355(2)
N1 C1 1.346(2)
O2 C11 1.199(2)
N2 C10 1.358(2)
N2 C8 1.349(2)
C9 C10 1.473(2)
C9 C4 1.393(2)
C15 C16 1.425(2)
C15 C21 1.512(2)
C15 C20 1.421(2)
C5 H5 0.9500
C5 C10 1.392(2)
C5 C6 1.385(3)
C8 H8 0.9500
C8 C7 1.382(3)
C4 H4 0.9500
C4 C3 1.390(2)
C17 H17 0.9500
C17 C16 1.406(3)
C17 C18 1.421(3)
C1 H1 0.9500
C1 C2 1.386(2)
C3 C2 1.394(2)
C3 C13 1.504(2)
C16 H16 0.9500
C18 C19 1.413(3)
C18 C24 1.501(3)
C2 C11 1.508(2)
C23 H23A 0.9800
C23 H23B 0.9800
C23 H23C 0.9800
C23 C21 1.527(3)
C6 H6 0.9500
C6 C7 1.389(3)
C7 H7 0.9500
C19 H19 0.9500
C19 C20 1.426(3)
C21 H21 1.0000
C21 C22 1.530(3)
C20 H20 0.9500
C22 H22A 0.9800
C22 H22B 0.9800
C22 H22C 0.9800
C12 H12A 0.9800
C12 H12B 0.9800
C12 H12C 0.9800
C14 H14A 0.9800
C14 H14B 0.9800
C14 H14C 0.9800
C24 H24A 0.9800
C24 H24B 0.9800
C24 H24C 0.9800
F3A P1A 1.578(3)
F6A P1A 1.588(3)
F4A P1A 1.578(3)
F5A P1A 1.586(3)
P1A F2A 1.579(3)
P1A F1A 1.586(3)

_cod_database_fobs_code 2021171
